data_4085366
loop_
_publ_author_name
'Romanov, Alexander S.'
'Bochmann, Manfred'

_publ_section_title
;
 Gold(I) and Gold(III) Complexes of Cyclic (Alkyl)(amino)carbenes.
;
_journal_issue 11
_journal_name_full Organometallics
_journal_page_first 2439
_journal_page_last 2454
_journal_paper_doi 10.1021/om501211p
_journal_volume 34
_journal_year 2015
_chemical_formula_moiety 'C27 H39 Cl N, Au Cl2'
_chemical_formula_sum 'C27 H39 Au Cl3 N'
_chemical_formula_weight 680.91
_chemical_name_systematic
; 
 ? 
;
_space_group_crystal_system monoclinic
_space_group_IT_number 14
_space_group_name_Hall '-P 2ybc'
_space_group_name_H-M_alt 'P 1 21/c 1'
_symmetry_space_group_name_Hall '-P 2ybc'
_symmetry_space_group_name_H-M 'P 1 21/c 1'
_atom_sites_solution_hydrogens geom
_atom_sites_solution_primary direct
_atom_sites_solution_secondary difmap
_audit_creation_method SHELXL-97
_cell_angle_alpha 90.00
_cell_angle_beta 91.951(2)
_cell_angle_gamma 90.00
_cell_formula_units_Z 4
_cell_length_a 12.2146(3)
_cell_length_b 19.9562(3)
_cell_length_c 10.9345(2)
_cell_measurement_reflns_used 11903
_cell_measurement_temperature 140(2)
_cell_measurement_theta_max 32.6325
_cell_measurement_theta_min 3.1898
_cell_volume 2663.82(9)
_computing_cell_refinement
;                                                                         
CrysAlisPro, Agilent Technologies,                                        
Version 1.171.36.21 (release 14-08-2012 CrysAlis171 .NET)                 
(compiled Sep 14 2012,17:21:16)                                           
;
_computing_data_collection
;                                                                         
CrysAlisPro, Agilent Technologies,                                        
Version 1.171.36.21 (release 14-08-2012 CrysAlis171 .NET)                 
(compiled Sep 14 2012,17:21:16)                                           
;
_computing_data_reduction
;                                                                         
CrysAlisPro, Agilent Technologies,                                        
Version 1.171.36.21 (release 14-08-2012 CrysAlis171 .NET)                 
(compiled Sep 14 2012,17:21:16)                                           
;
_computing_molecular_graphics 'ORTEP (Johnson, 1976 and Farrugia, 1997)'
_computing_publication_material 'SHELXL-97 (Sheldrick, 2008) and WINGX (Farrugia, 1999)'
_computing_structure_refinement 'SHELXL-97 (Sheldrick, 2008)'
_computing_structure_solution 'SHELXS-97 (Sheldrick, 2008)'
_diffrn_ambient_temperature 140(2)
_diffrn_detector_area_resol_mean 16.0050
_diffrn_measured_fraction_theta_full 0.998
_diffrn_measured_fraction_theta_max 0.998
_diffrn_measurement_device_type 'Oxford Diffraction Xcalibur 3/Sapphire3 CCD'
_diffrn_measurement_method 'Thin slice \w scans'
_diffrn_radiation_monochromator graphite
_diffrn_radiation_source 'Enhance (Mo) X-ray Source'
_diffrn_radiation_type Mo-K\a
_diffrn_radiation_wavelength 0.71073
_diffrn_reflns_av_R_equivalents 0.0427
_diffrn_reflns_av_sigmaI/netI 0.0240
_diffrn_reflns_limit_h_max 15
_diffrn_reflns_limit_h_min -15
_diffrn_reflns_limit_k_max 24
_diffrn_reflns_limit_k_min -24
_diffrn_reflns_limit_l_max 13
_diffrn_reflns_limit_l_min -13
_diffrn_reflns_number 40030
_diffrn_reflns_theta_full 26.00
_diffrn_reflns_theta_max 26.00
_diffrn_reflns_theta_min 3.20
_exptl_absorpt_coefficient_mu 5.840
_exptl_absorpt_correction_T_max 0.5660
_exptl_absorpt_correction_T_min 0.1415
_exptl_absorpt_correction_type multi-scan
_exptl_absorpt_process_details
;                                                             
 CrysAlisPro RED, Oxford Diffraction Ltd., Version 1.171.33.66
 Empirical absorption correction using spherical harmonics,   
  implemented in SCALE3 ABSPACK scaling algorithm.            
;
_exptl_crystal_colour colorless
_exptl_crystal_density_diffrn 1.698
_exptl_crystal_density_meas ?
_exptl_crystal_density_method 'not measured'
_exptl_crystal_description needle
_exptl_crystal_F_000 1352
_exptl_crystal_size_max 0.55
_exptl_crystal_size_mid 0.16
_exptl_crystal_size_min 0.11
_refine_diff_density_max 0.902
_refine_diff_density_min -0.473
_refine_diff_density_rms 0.084
_refine_ls_extinction_method none
_refine_ls_goodness_of_fit_ref 1.077
_refine_ls_hydrogen_treatment constr
_refine_ls_matrix_type full
_refine_ls_number_parameters 295
_refine_ls_number_reflns 5232
_refine_ls_number_restraints 0
_refine_ls_restrained_S_all 1.077
_refine_ls_R_factor_all 0.0262
_refine_ls_R_factor_gt 0.0209
_refine_ls_shift/su_max 0.004
_refine_ls_shift/su_mean 0.000
_refine_ls_structure_factor_coef Fsqd
_refine_ls_weighting_details 'calc w=1/[\s^2^(Fo^2^)+(0.0200P)^2^+1.4000P] where P=(Fo^2^+2Fc^2^)/3'
_refine_ls_weighting_scheme calc
_refine_ls_wR_factor_gt 0.0455
_refine_ls_wR_factor_ref 0.0475
_reflns_number_gt 4666
_reflns_number_total 5232
_reflns_threshold_expression I>2sigma(I)
_cod_data_source_file om501211p_si_002.cif
_cod_data_source_block 20a_[AdCAAC-Cl]AuCl2
_cod_depositor_comments
;
The following automatic conversions were performed:

'_exptl_crystal_density_meas' value 'not measured' was changed to '?'
- the value is perceived as not measured.

Automatic conversion script
Id: cif_fix_values 3008 2015-01-20 13:52:24Z robertas 

 Adding full bibliography for 4085360--4085377.cif.

 Adding full bibliography for 4085360--4085377.cif.
;
_cod_database_code 4085366

loop_
_symmetry_equiv_pos_as_xyz
'x, y, z'
'-x, y+1/2, -z+1/2'
'-x, -y, -z'
'x, -y-1/2, z-1/2'

loop_
_atom_site_label
_atom_site_type_symbol
_atom_site_fract_x
_atom_site_fract_y
_atom_site_fract_z
_atom_site_U_iso_or_equiv
_atom_site_adp_type
_atom_site_occupancy
_atom_site_symmetry_multiplicity
_atom_site_calc_flag
_atom_site_refinement_flags
Au1 Au 0.106905(10) 0.634241(6) 0.740306(10) 0.02257(5) Uani 1 1 d .
Cl3 Cl 0.27284(7) 0.66972(4) 0.81351(7) 0.03056(18) Uani 1 1 d .
Cl2 Cl -0.05920(7) 0.60557(4) 0.65908(8) 0.03394(19) Uani 1 1 d .
Cl1 Cl 0.23642(6) 0.57114(4) 0.05676(6) 0.02502(16) Uani 1 1 d .
C4 C 0.2458(2) 0.57997(14) 0.4177(2) 0.0168(6) Uani 1 1 d .
N1 N 0.28490(19) 0.56813(11) 0.28744(19) 0.0141(5) Uani 1 1 d .
C2 C 0.1003(2) 0.60183(14) 0.2561(2) 0.0148(6) Uani 1 1 d .
C5 C 0.3959(2) 0.54778(14) 0.2583(2) 0.0159(6) Uani 1 1 d .
C6 C 0.4732(2) 0.59747(14) 0.2335(2) 0.0164(6) Uani 1 1 d .
C17 C 0.0818(2) 0.67914(13) 0.2365(2) 0.0167(6) Uani 1 1 d .
H17A H 0.1471 0.7037 0.2657 0.020 Uiso 1 1 calc R
C24 C -0.0305(2) 0.58450(14) 0.0666(3) 0.0210(6) Uani 1 1 d .
H24A H 0.0287 0.5706 0.0154 0.025 Uiso 1 1 calc R
H24B H -0.0966 0.5614 0.0386 0.025 Uiso 1 1 calc R
C25 C -0.0029(2) 0.56556(14) 0.2010(2) 0.0187(6) Uani 1 1 d .
H25A H 0.0071 0.5170 0.2075 0.022 Uiso 1 1 calc R
C1 C 0.2082(2) 0.58003(13) 0.2067(2) 0.0157(6) Uani 1 1 d .
C22 C 0.0565(2) 0.69639(14) 0.1010(2) 0.0195(6) Uani 1 1 d .
H22A H 0.0467 0.7444 0.0922 0.023 Uiso 1 1 calc R
H22B H 0.1175 0.6830 0.0521 0.023 Uiso 1 1 calc R
C23 C -0.1004(2) 0.58712(15) 0.2767(3) 0.0229(7) Uani 1 1 d .
H23A H -0.1657 0.5633 0.2483 0.027 Uiso 1 1 calc R
H23B H -0.0861 0.5756 0.3619 0.027 Uiso 1 1 calc R
C14 C 0.4496(2) 0.67196(14) 0.2280(2) 0.0199(6) Uani 1 1 d .
H14A H 0.3740 0.6788 0.2526 0.024 Uiso 1 1 calc R
C3 C 0.1226(2) 0.58166(14) 0.3919(2) 0.0177(6) Uani 1 1 d .
H3A H 0.0889 0.6138 0.4454 0.021 Uiso 1 1 calc R
H3B H 0.0914 0.5379 0.4072 0.021 Uiso 1 1 calc R
C21 C -0.0474(2) 0.66028(14) 0.0553(3) 0.0210(6) Uani 1 1 d .
H21A H -0.0625 0.6718 -0.0307 0.025 Uiso 1 1 calc R
C19 C -0.1197(2) 0.66327(16) 0.2653(3) 0.0255(7) Uani 1 1 d .
H19A H -0.1818 0.6763 0.3144 0.031 Uiso 1 1 calc R
C10 C 0.4185(2) 0.47897(14) 0.2501(2) 0.0189(6) Uani 1 1 d .
C9 C 0.5241(2) 0.46092(15) 0.2214(3) 0.0234(7) Uani 1 1 d .
H9A H 0.5418 0.4157 0.2167 0.028 Uiso 1 1 calc R
C18 C -0.0173(2) 0.70076(14) 0.3101(3) 0.0219(6) Uani 1 1 d .
H18A H -0.0031 0.6914 0.3962 0.026 Uiso 1 1 calc R
H18B H -0.0288 0.7486 0.3009 0.026 Uiso 1 1 calc R
C28 C 0.2941(3) 0.64527(15) 0.4663(3) 0.0234(7) Uani 1 1 d .
H28A H 0.2721 0.6814 0.4128 0.035 Uiso 1 1 calc R
H28B H 0.3725 0.6421 0.4701 0.035 Uiso 1 1 calc R
H28C H 0.2681 0.6536 0.5468 0.035 Uiso 1 1 calc R
C27 C 0.2804(3) 0.52266(15) 0.5025(3) 0.0237(7) Uani 1 1 d .
H27A H 0.2486 0.4816 0.4725 0.036 Uiso 1 1 calc R
H27B H 0.2556 0.5315 0.5833 0.036 Uiso 1 1 calc R
H27C H 0.3588 0.5188 0.5050 0.036 Uiso 1 1 calc R
C11 C 0.3333(3) 0.42463(14) 0.2644(3) 0.0226(7) Uani 1 1 d .
H11A H 0.2651 0.4460 0.2888 0.027 Uiso 1 1 calc R
C13 C 0.3675(3) 0.37357(15) 0.3637(3) 0.0320(8) Uani 1 1 d .
H13A H 0.3875 0.3968 0.4381 0.048 Uiso 1 1 calc R
H13B H 0.4290 0.3481 0.3371 0.048 Uiso 1 1 calc R
H13C H 0.3074 0.3439 0.3781 0.048 Uiso 1 1 calc R
C7 C 0.5777(2) 0.57559(16) 0.2052(3) 0.0231(7) Uani 1 1 d .
H7A H 0.6316 0.6071 0.1897 0.028 Uiso 1 1 calc R
C12 C 0.3105(3) 0.38859(16) 0.1427(3) 0.0305(7) Uani 1 1 d .
H12A H 0.2889 0.4207 0.0811 0.046 Uiso 1 1 calc R
H12B H 0.2527 0.3566 0.1520 0.046 Uiso 1 1 calc R
H12C H 0.3756 0.3659 0.1186 0.046 Uiso 1 1 calc R
C16 C 0.5250(3) 0.71204(15) 0.3159(3) 0.0260(7) Uani 1 1 d .
H16A H 0.5231 0.6929 0.3963 0.039 Uiso 1 1 calc R
H16B H 0.5006 0.7577 0.3186 0.039 Uiso 1 1 calc R
H16C H 0.5986 0.7106 0.2879 0.039 Uiso 1 1 calc R
C8 C 0.6033(2) 0.50792(16) 0.1996(3) 0.0246(7) Uani 1 1 d .
H8A H 0.6737 0.4944 0.1811 0.030 Uiso 1 1 calc R
C20 C -0.1441(2) 0.68111(16) 0.1305(3) 0.0253(7) Uani 1 1 d .
H20A H -0.1563 0.7290 0.1224 0.030 Uiso 1 1 calc R
H20B H -0.2097 0.6581 0.1010 0.030 Uiso 1 1 calc R
C15 C 0.4588(3) 0.69889(16) 0.0976(3) 0.0283(7) Uani 1 1 d .
H15A H 0.4123 0.6732 0.0428 0.042 Uiso 1 1 calc R
H15B H 0.5333 0.6953 0.0732 0.042 Uiso 1 1 calc R
H15C H 0.4365 0.7450 0.0952 0.042 Uiso 1 1 calc R

loop_
_atom_site_aniso_label
_atom_site_aniso_U_11
_atom_site_aniso_U_22
_atom_site_aniso_U_33
_atom_site_aniso_U_23
_atom_site_aniso_U_13
_atom_site_aniso_U_12
Au1 0.02843(8) 0.01903(7) 0.02065(7) 0.00162(4) 0.00649(5) 0.00330(5)
Cl3 0.0310(5) 0.0360(5) 0.0246(4) 0.0005(3) -0.0010(3) 0.0071(3)
Cl2 0.0311(5) 0.0290(4) 0.0421(5) -0.0002(4) 0.0066(4) -0.0082(3)
Cl1 0.0236(4) 0.0376(4) 0.0138(3) -0.0019(3) 0.0008(3) 0.0052(3)
C4 0.0203(16) 0.0201(15) 0.0101(13) -0.0016(10) 0.0025(11) -0.0004(11)
N1 0.0158(13) 0.0130(11) 0.0135(11) 0.0001(9) 0.0009(9) 0.0012(9)
C2 0.0142(14) 0.0160(14) 0.0142(13) 0.0018(11) 0.0014(11) -0.0023(11)
C5 0.0151(15) 0.0218(15) 0.0106(13) -0.0007(11) -0.0002(11) 0.0024(11)
C6 0.0176(15) 0.0216(15) 0.0099(13) -0.0007(11) -0.0005(11) -0.0019(11)
C17 0.0194(16) 0.0117(14) 0.0192(14) -0.0002(10) 0.0008(12) -0.0031(11)
C24 0.0196(16) 0.0223(16) 0.0209(15) -0.0021(12) -0.0033(12) -0.0024(12)
C25 0.0188(16) 0.0165(14) 0.0208(15) 0.0037(11) -0.0008(12) -0.0045(11)
C1 0.0195(16) 0.0158(14) 0.0118(13) -0.0010(10) 0.0012(11) -0.0024(11)
C22 0.0238(17) 0.0138(14) 0.0209(15) 0.0006(11) 0.0013(12) -0.0001(12)
C23 0.0128(15) 0.0315(18) 0.0242(16) 0.0041(12) -0.0014(12) -0.0074(12)
C14 0.0186(16) 0.0213(16) 0.0200(15) 0.0027(12) 0.0040(12) -0.0026(12)
C3 0.0191(16) 0.0201(15) 0.0141(14) 0.0017(11) 0.0040(11) -0.0019(11)
C21 0.0221(16) 0.0213(15) 0.0195(15) 0.0025(12) -0.0034(12) 0.0026(12)
C19 0.0177(17) 0.0313(18) 0.0278(17) -0.0004(13) 0.0037(13) 0.0063(13)
C10 0.0198(16) 0.0222(16) 0.0143(14) -0.0003(11) -0.0026(12) 0.0009(12)
C9 0.0220(17) 0.0227(16) 0.0252(16) -0.0058(12) -0.0033(13) 0.0074(13)
C18 0.0268(17) 0.0185(15) 0.0205(15) -0.0015(12) 0.0010(13) 0.0038(12)
C28 0.0249(17) 0.0315(18) 0.0138(14) -0.0041(12) 0.0035(12) -0.0047(13)
C27 0.0243(17) 0.0314(18) 0.0154(14) 0.0050(12) 0.0000(12) 0.0041(13)
C11 0.0218(17) 0.0178(15) 0.0282(16) -0.0029(12) -0.0007(13) 0.0007(12)
C13 0.033(2) 0.0236(17) 0.039(2) 0.0068(14) -0.0009(15) 0.0016(14)
C7 0.0165(16) 0.0315(18) 0.0213(15) -0.0003(12) 0.0007(12) -0.0048(13)
C12 0.0280(19) 0.0241(17) 0.0392(19) -0.0107(14) -0.0037(15) -0.0006(14)
C16 0.0300(18) 0.0221(16) 0.0259(16) -0.0027(12) 0.0030(14) -0.0071(13)
C8 0.0157(16) 0.0346(18) 0.0237(16) -0.0047(13) 0.0038(12) 0.0057(13)
C20 0.0190(17) 0.0279(17) 0.0288(17) 0.0017(13) -0.0032(13) 0.0039(13)
C15 0.035(2) 0.0256(17) 0.0242(16) 0.0083(13) 0.0013(14) -0.0045(14)

loop_
_atom_type_symbol
_atom_type_description
_atom_type_scat_dispersion_real
_atom_type_scat_dispersion_imag
_atom_type_scat_source
C C 0.0033 0.0016 'International Tables Vol C Tables 4.2.6.8 and 6.1.1.4'
H H 0.0000 0.0000 'International Tables Vol C Tables 4.2.6.8 and 6.1.1.4'
N N 0.0061 0.0033 'International Tables Vol C Tables 4.2.6.8 and 6.1.1.4'
Cl Cl 0.1484 0.1585 'International Tables Vol C Tables 4.2.6.8 and 6.1.1.4'
Au Au -2.0133 8.8022 'International Tables Vol C Tables 4.2.6.8 and 6.1.1.4'

loop_
_geom_angle_atom_site_label_1
_geom_angle_atom_site_label_2
_geom_angle_atom_site_label_3
_geom_angle
Cl2 Au1 Cl3 175.91(3)
N1 C4 C3 99.7(2)
N1 C4 C27 111.1(2)
C3 C4 C27 112.4(2)
N1 C4 C28 109.1(2)
C3 C4 C28 114.6(2)
C27 C4 C28 109.6(2)
C1 N1 C5 124.1(2)
C1 N1 C4 111.4(2)
C5 N1 C4 124.4(2)
C1 C2 C3 98.1(2)
C1 C2 C25 115.7(2)
C3 C2 C25 111.3(2)
C1 C2 C17 110.9(2)
C3 C2 C17 113.8(2)
C25 C2 C17 107.0(2)
C6 C5 C10 122.9(3)
C6 C5 N1 118.8(2)
C10 C5 N1 118.2(2)
C7 C6 C5 116.7(3)
C7 C6 C14 118.2(3)
C5 C6 C14 125.0(3)
C18 C17 C22 107.7(2)
C18 C17 C2 108.4(2)
C22 C17 C2 111.9(2)
C18 C17 H17A 109.6
C22 C17 H17A 109.6
C2 C17 H17A 109.6
C21 C24 C25 110.1(2)
C21 C24 H24A 109.6
C25 C24 H24A 109.6
C21 C24 H24B 109.6
C25 C24 H24B 109.6
H24A C24 H24B 108.2
C24 C25 C23 107.2(2)
C24 C25 C2 113.8(2)
C23 C25 C2 107.0(2)
C24 C25 H25A 109.6
C23 C25 H25A 109.6
C2 C25 H25A 109.6
N1 C1 C2 115.6(2)
N1 C1 Cl1 118.5(2)
C2 C1 Cl1 125.9(2)
C21 C22 C17 110.3(2)
C21 C22 H22A 109.6
C17 C22 H22A 109.6
C21 C22 H22B 109.6
C17 C22 H22B 109.6
H22A C22 H22B 108.1
C19 C23 C25 110.6(2)
C19 C23 H23A 109.5
C25 C23 H23A 109.5
C19 C23 H23B 109.5
C25 C23 H23B 109.5
H23A C23 H23B 108.1
C6 C14 C15 111.2(2)
C6 C14 C16 112.2(2)
C15 C14 C16 109.8(2)
C6 C14 H14A 107.8
C15 C14 H14A 107.8
C16 C14 H14A 107.8
C4 C3 C2 108.9(2)
C4 C3 H3A 109.9
C2 C3 H3A 109.9
C4 C3 H3B 109.9
C2 C3 H3B 109.9
H3A C3 H3B 108.3
C22 C21 C20 110.2(2)
C22 C21 C24 109.4(2)
C20 C21 C24 109.4(2)
C22 C21 H21A 109.3
C20 C21 H21A 109.3
C24 C21 H21A 109.3
C20 C19 C18 109.0(3)
C20 C19 C23 109.3(2)
C18 C19 C23 109.6(2)
C20 C19 H19A 109.6
C18 C19 H19A 109.6
C23 C19 H19A 109.6
C9 C10 C5 117.1(3)
C9 C10 C11 119.1(3)
C5 C10 C11 123.8(3)
C8 C9 C10 121.9(3)
C8 C9 H9A 119.1
C10 C9 H9A 119.1
C19 C18 C17 110.2(2)
C19 C18 H18A 109.6
C17 C18 H18A 109.6
C19 C18 H18B 109.6
C17 C18 H18B 109.6
H18A C18 H18B 108.1
C4 C28 H28A 109.5
C4 C28 H28B 109.5
H28A C28 H28B 109.5
C4 C28 H28C 109.5
H28A C28 H28C 109.5
H28B C28 H28C 109.5
C4 C27 H27A 109.5
C4 C27 H27B 109.5
H27A C27 H27B 109.5
C4 C27 H27C 109.5
H27A C27 H27C 109.5
H27B C27 H27C 109.5
C10 C11 C12 110.6(2)
C10 C11 C13 112.1(2)
C12 C11 C13 109.9(2)
C10 C11 H11A 108.0
C12 C11 H11A 108.0
C13 C11 H11A 108.0
C11 C13 H13A 109.5
C11 C13 H13B 109.5
H13A C13 H13B 109.5
C11 C13 H13C 109.5
H13A C13 H13C 109.5
H13B C13 H13C 109.5
C6 C7 C8 121.6(3)
C6 C7 H7A 119.2
C8 C7 H7A 119.2
C11 C12 H12A 109.5
C11 C12 H12B 109.5
H12A C12 H12B 109.5
C11 C12 H12C 109.5
H12A C12 H12C 109.5
H12B C12 H12C 109.5
C14 C16 H16A 109.5
C14 C16 H16B 109.5
H16A C16 H16B 109.5
C14 C16 H16C 109.5
H16A C16 H16C 109.5
H16B C16 H16C 109.5
C9 C8 C7 119.7(3)
C9 C8 H8A 120.2
C7 C8 H8A 120.2
C19 C20 C21 109.1(2)
C19 C20 H20A 109.9
C21 C20 H20A 109.9
C19 C20 H20B 109.9
C21 C20 H20B 109.9
H20A C20 H20B 108.3
C14 C15 H15A 109.5
C14 C15 H15B 109.5
H15A C15 H15B 109.5
C14 C15 H15C 109.5
H15A C15 H15C 109.5
H15B C15 H15C 109.5

loop_
_geom_bond_atom_site_label_1
_geom_bond_atom_site_label_2
_geom_bond_distance
Au1 Cl2 2.2605(8)
Au1 Cl3 2.2671(8)
Cl1 C1 1.696(3)
C4 N1 1.536(3)
C4 C3 1.522(4)
C4 C27 1.523(4)
C4 C28 1.519(4)
N1 C1 1.288(3)
N1 C5 1.460(3)
C2 C1 1.506(4)
C2 C3 1.553(3)
C2 C25 1.557(4)
C2 C17 1.573(4)
C5 C6 1.403(4)
C5 C10 1.404(4)
C6 C7 1.394(4)
C6 C14 1.515(4)
C17 C18 1.538(4)
C17 C22 1.543(4)
C17 H17A 0.9800
C24 C21 1.531(4)
C24 C25 1.543(4)
C24 H24A 0.9700
C24 H24B 0.9700
C25 C23 1.535(4)
C25 H25A 0.9800
C22 C21 1.528(4)
C22 H22A 0.9700
C22 H22B 0.9700
C23 C19 1.542(4)
C23 H23A 0.9700
C23 H23B 0.9700
C14 C15 1.531(4)
C14 C16 1.534(4)
C14 H14A 0.9800
C3 H3A 0.9700
C3 H3B 0.9700
C21 C20 1.520(4)
C21 H21A 0.9800
C19 C20 1.535(4)
C19 C18 1.524(4)
C19 H19A 0.9800
C10 C9 1.385(4)
C10 C11 1.515(4)
C9 C8 1.374(4)
C9 H9A 0.9300
C18 H18A 0.9700
C18 H18B 0.9700
C28 H28A 0.9600
C28 H28B 0.9600
C28 H28C 0.9600
C27 H27A 0.9600
C27 H27B 0.9600
C27 H27C 0.9600
C11 C12 1.530(4)
C11 C13 1.537(4)
C11 H11A 0.9800
C13 H13A 0.9600
C13 H13B 0.9600
C13 H13C 0.9600
C7 C8 1.388(4)
C7 H7A 0.9300
C12 H12A 0.9600
C12 H12B 0.9600
C12 H12C 0.9600
C16 H16A 0.9600
C16 H16B 0.9600
C16 H16C 0.9600
C8 H8A 0.9300
C20 H20A 0.9700
C20 H20B 0.9700
C15 H15A 0.9600
C15 H15B 0.9600
C15 H15C 0.9600

loop_
_geom_torsion_atom_site_label_1
_geom_torsion_atom_site_label_2
_geom_torsion_atom_site_label_3
_geom_torsion_atom_site_label_4
_geom_torsion
C3 C4 N1 C1 15.4(3)
C27 C4 N1 C1 134.1(2)
C28 C4 N1 C1 -105.0(3)
C3 C4 N1 C5 -166.2(2)
C27 C4 N1 C5 -47.5(3)
C28 C4 N1 C5 73.4(3)
C1 N1 C5 C6 85.7(3)
C4 N1 C5 C6 -92.5(3)
C1 N1 C5 C10 -90.9(3)
C4 N1 C5 C10 90.9(3)
C10 C5 C6 C7 -3.0(4)
N1 C5 C6 C7 -179.5(2)
C10 C5 C6 C14 173.2(2)
N1 C5 C6 C14 -3.2(4)
C1 C2 C17 C18 -169.1(2)
C3 C2 C17 C18 -59.6(3)
C25 C2 C17 C18 63.8(3)
C1 C2 C17 C22 72.3(3)
C3 C2 C17 C22 -178.2(2)
C25 C2 C17 C22 -54.8(3)
C21 C24 C25 C23 60.6(3)
C21 C24 C25 C2 -57.5(3)
C1 C2 C25 C24 -70.2(3)
C3 C2 C25 C24 179.0(2)
C17 C2 C25 C24 54.1(3)
C1 C2 C25 C23 171.6(2)
C3 C2 C25 C23 60.7(3)
C17 C2 C25 C23 -64.2(3)
C5 N1 C1 C2 -178.7(2)
C4 N1 C1 C2 -0.3(3)
C5 N1 C1 Cl1 0.5(4)
C4 N1 C1 Cl1 178.87(18)
C3 C2 C1 N1 -14.5(3)
C25 C2 C1 N1 -132.9(2)
C17 C2 C1 N1 104.9(3)
C3 C2 C1 Cl1 166.4(2)
C25 C2 C1 Cl1 47.9(3)
C17 C2 C1 Cl1 -74.2(3)
C18 C17 C22 C21 -58.9(3)
C2 C17 C22 C21 60.1(3)
C24 C25 C23 C19 -59.7(3)
C2 C25 C23 C19 62.7(3)
C7 C6 C14 C15 63.7(3)
C5 C6 C14 C15 -112.5(3)
C7 C6 C14 C16 -59.8(3)
C5 C6 C14 C16 124.1(3)
N1 C4 C3 C2 -24.2(3)
C27 C4 C3 C2 -142.0(2)
C28 C4 C3 C2 92.1(3)
C1 C2 C3 C4 23.8(3)
C25 C2 C3 C4 145.5(2)
C17 C2 C3 C4 -93.5(3)
C17 C22 C21 C20 59.7(3)
C17 C22 C21 C24 -60.6(3)
C25 C24 C21 C22 58.6(3)
C25 C24 C21 C20 -62.2(3)
C25 C23 C19 C20 60.1(3)
C25 C23 C19 C18 -59.3(3)
C6 C5 C10 C9 2.9(4)
N1 C5 C10 C9 179.4(2)
C6 C5 C10 C11 -173.8(2)
N1 C5 C10 C11 2.7(4)
C5 C10 C9 C8 -1.1(4)
C11 C10 C9 C8 175.8(3)
C20 C19 C18 C17 -61.8(3)
C23 C19 C18 C17 57.8(3)
C22 C17 C18 C19 60.5(3)
C2 C17 C18 C19 -60.8(3)
C9 C10 C11 C12 -64.9(3)
C5 C10 C11 C12 111.8(3)
C9 C10 C11 C13 58.2(3)
C5 C10 C11 C13 -125.2(3)
C5 C6 C7 C8 1.2(4)
C14 C6 C7 C8 -175.3(3)
C10 C9 C8 C7 -0.6(4)
C6 C7 C8 C9 0.5(4)
C18 C19 C20 C21 60.3(3)
C23 C19 C20 C21 -59.5(3)
C22 C21 C20 C19 -59.5(3)
C24 C21 C20 C19 60.7(3)
